data_4502068
loop_
_publ_author_name
'Murata, Tsuyoshi'
'Yakiyama, Yumi'
'Nakasuji, Kazuhiro'
'Morita, Yasushi'

_publ_section_title
;
 Supramolecular Architectures and Hydrogen-Bond Directionalities of
 4,4&#x2032;-Biimidazole Metal Complexes Depending on Coordination
 Geometries
;
_journal_issue 11
_journal_name_full 'Crystal Growth &amp; Design'
_journal_page_first 4898
_journal_paper_doi 10.1021/cg100958r
_journal_volume 10
_journal_year 2010
_chemical_formula_moiety 'C12 H12 Cl2 Cu N8 O8 '
_chemical_formula_sum 'C12 H12 Cl2 Cu N8 O8'
_chemical_formula_weight 530.73
_space_group_IT_number 12
_symmetry_cell_setting monoclinic
_symmetry_Int_Tables_number 12
_symmetry_space_group_name_Hall '-C 2y'
_symmetry_space_group_name_H-M 'C 1 2/m 1'
_cell_angle_alpha 90
_cell_angle_beta 117.496(7)
_cell_angle_gamma 90
_cell_formula_units_Z 2
_cell_length_a 13.038(1)
_cell_length_b 10.7926(6)
_cell_length_c 7.4191(5)
_cell_measurement_reflns_used 3562
_cell_measurement_temperature 296.1
_cell_measurement_theta_max 27.5
_cell_measurement_theta_min 2.6
_cell_volume 926.05(12)
_computing_cell_refinement PROCESS-AUTO
_computing_data_collection PROCESS-AUTO
_computing_data_reduction CrystalStructure
_computing_publication_material 'CrystalStructure Ver. 3.5.1'
_computing_structure_refinement SHELXL
_computing_structure_solution SIR97
_diffrn_ambient_temperature 296(2)
_diffrn_detector_area_resol_mean 10.00
_diffrn_measured_fraction_theta_full 0.9991
_diffrn_measured_fraction_theta_max 0.9991
_diffrn_measurement_device_type 'Rigaku RAXIS-RAPID'
_diffrn_measurement_method \w
_diffrn_radiation_type 'Mo K\a'
_diffrn_radiation_wavelength 0.7107
_diffrn_reflns_av_R_equivalents 0.030
_diffrn_reflns_limit_h_max 16
_diffrn_reflns_limit_h_min -16
_diffrn_reflns_limit_k_max 14
_diffrn_reflns_limit_k_min -13
_diffrn_reflns_limit_l_max 9
_diffrn_reflns_limit_l_min -9
_diffrn_reflns_number 4001
_diffrn_reflns_theta_full 27.48
_diffrn_reflns_theta_max 27.48
_exptl_absorpt_coefficient_mu 1.533
_exptl_absorpt_correction_T_max 0.858
_exptl_absorpt_correction_T_min 0.676
_exptl_absorpt_correction_type multi-scan
_exptl_absorpt_process_details
;
    Higashi, T. (1995). Program for Absorption Correction.
    Rigaku Corporation, Tokyo, Japan.
;
_exptl_crystal_colour green
_exptl_crystal_density_diffrn 1.903
_exptl_crystal_density_method 'not measured'
_exptl_crystal_description platelet
_exptl_crystal_F_000 534.00
_exptl_crystal_size_max 0.20
_exptl_crystal_size_mid 0.10
_exptl_crystal_size_min 0.10
_refine_diff_density_max 0.84
_refine_diff_density_min -1.25
_refine_ls_extinction_coef 0.0000000
_refine_ls_extinction_method SHELXL
_refine_ls_goodness_of_fit_ref 1.100
_refine_ls_hydrogen_treatment refall
_refine_ls_number_parameters 89
_refine_ls_number_reflns 1114
_refine_ls_R_factor_gt 0.0700
_refine_ls_shift/su_max 0.0000
_refine_ls_structure_factor_coef Fsqd
_refine_ls_weighting_details 'w = 1/[\s^2^(Fo^2^)+(0.0757P)^2^+2.6617P] where P=(Fo^2^+2Fc^2^)/3'
_refine_ls_weighting_scheme calc
_refine_ls_wR_factor_ref 0.2120
_reflns_number_gt 901
_reflns_number_total 1114
_reflns_threshold_expression F^2^>2.0\s(F^2^)
_cod_data_source_file cg100958r_si_002.cif
_cod_data_source_block '_murata1_'
_cod_original_cell_volume 926.0(1)
_cod_original_formula_sum 'C12 H12 Cl2 Cu N8 O8 '
_cod_database_code 4502068

loop_
_symmetry_equiv_pos_as_xyz
x,y,z
-x,-y,-z
x+1/2,y+1/2,z
-x+1/2,-y+1/2,-z
-x,y,-z
x,-y,z
-x+1/2,y+1/2,-z
x+1/2,-y+1/2,z

loop_
_atom_site_label
_atom_site_type_symbol
_atom_site_fract_x
_atom_site_fract_y
_atom_site_fract_z
_atom_site_U_iso_or_equiv
_atom_site_adp_type
_atom_site_occupancy
_atom_site_symmetry_multiplicity
_atom_site_calc_flag
Cu(1) Cu 0.0000 0.0000 0.5000 0.0401(4) Uani 1.00 1 d
Cl(1) Cl 0.1852 0.5000 1.3806 0.0659(6) Uani 1.00 1 d
O(1) O 0.1321 0.5000 1.1648 0.115(4) Uani 1.00 1 d
O(2) O 0.2504 0.5956 1.4445 0.35(1) Uani 1.00 1 d
O(3) O 0.1142 0.5000 1.4699 0.121(3) Uani 1.00 1 d
N(1) N 0.1123 0.2655 0.9601 0.059(1) Uani 1.00 1 d
N(2) N 0.0578 0.1211 0.7290 0.0449(9) Uani 1.00 1 d
C(1) C 0.0621 0.2418 0.7604 0.057(1) Uani 1.00 1 d
C(2) C 0.1432 0.1565 1.0632 0.049(1) Uani 1.00 1 d
C(3) C 0.1082 0.0667 0.9193 0.0409(9) Uani 1.00 1 d
H(1) H 0.1904 0.1577 1.2154 0.04(1) Uiso 1.00 1 c
H(2) H 0.0346 0.3031 0.6782 0.07(2) Uiso 1.00 1 c
H(3) H 0.1330 0.3311 1.0299 0.04(1) Uiso 1.00 1 c

loop_
_atom_site_aniso_label
_atom_site_aniso_U_11
_atom_site_aniso_U_22
_atom_site_aniso_U_33
_atom_site_aniso_U_12
_atom_site_aniso_U_13
_atom_site_aniso_U_23
Cu(1) 0.0497 0.0438 0.0253 0.0000 0.0160 0.0000
Cl(1) 0.0532 0.1025 0.0360 0.0000 0.0156 0.0000
O(1) 0.2060 0.0506 0.0372 0.0000 0.0133 0.0000
O(2) 0.3720 0.6039 0.1319 -0.4090 0.1664 -0.2130
O(3) 0.1201 0.1297 0.1530 0.0000 0.0977 0.0000
N(1) 0.0832 0.0472 0.0405 0.0015 0.0240 -0.0095
N(2) 0.0531 0.0485 0.0307 0.0055 0.0172 -0.0002
C(1) 0.0790 0.0489 0.0385 0.0079 0.0232 0.0003
C(2) 0.0548 0.0556 0.0336 -0.0004 0.0180 -0.0027
C(3) 0.0413 0.0512 0.0305 0.0024 0.0170 0.0008

loop_
_atom_type_symbol
_atom_type_description
_atom_type_scat_dispersion_real
_atom_type_scat_dispersion_imag
_atom_type_scat_source
C C 0.003 0.002
;
International Tables for Crystallography
(1992, Vol. C, Tables 4.2.6.8 and 6.1.1.4)
;
H H 0.000 0.000
;
International Tables for Crystallography
(1992, Vol. C, Table 6.1.1.4)
;
N N 0.006 0.003
;
International Tables for Crystallography
(1992, Vol. C, Tables 4.2.6.8 and 6.1.1.4)
;
Cu Cu 0.320 1.265
;
International Tables for Crystallography
(1992, Vol. C, Tables 4.2.6.8 and 6.1.1.4)
;
Cl Cl 0.148 0.159
;
International Tables for Crystallography
(1992, Vol. C, Tables 4.2.6.8 and 6.1.1.4)
;
O O 0.011 0.006
;
International Tables for Crystallography
(1992, Vol. C, Tables 4.2.6.8 and 6.1.1.4)
;

loop_
_geom_angle_atom_site_label_1
_geom_angle_atom_site_label_2
_geom_angle_atom_site_label_3
_geom_angle
_geom_angle_publ_flag
O(1) Cl(1) O(2) 108.183058 yes
O(1) Cl(1) O(3) 117.402292 yes
O(2) Cl(1) O(3) 107.656487 yes
C(1) N(1) C(2) 108.889817 yes
C(1) N(1) H(3) 133.858546 no
C(2) N(1) H(3) 116.936200 no
C(1) N(2) C(3) 106.092733 yes
C(1) N(2) Cu(1) 139.950356 yes
C(3) N(2) Cu(1) 113.942175 yes
H(2) C(1) N(1) 117.987351 no
H(2) C(1) N(2) 131.732906 no
N(1) C(1) N(2) 110.059355 yes
C(3) C(2) H(1) 134.597085 no
C(3) C(2) N(1) 105.740966 yes
H(1) C(2) N(1) 119.305913 no
N(2) C(3) C(2) 109.205183 yes

loop_
_geom_bond_atom_site_label_1
_geom_bond_atom_site_label_2
_geom_bond_distance
_geom_bond_publ_flag
Cu(1) N(2) 1.994829 yes
Cl(1) O(1) 1.420694 yes
Cl(1) O(2) 1.280948 yes
Cl(1) O(3) 1.363662 yes
N(1) C(1) 1.339419 yes
N(1) C(2) 1.358505 yes
N(1) H(3) 0.844326 no
N(2) C(1) 1.319938 yes
N(2) C(3) 1.383076 yes
C(1) H(2) 0.858076 no
C(2) C(3) 1.355609 yes
C(2) H(1) 1.006476 no
